data_1540306
loop_
_publ_author_name
'Korsukova, M.M.'
'Gurin, V.N.'
'Yu, Y.'
'Tergenius, L.E.'
'Lundstroem, T.'

_publ_section_title
;
 Crystal structure refinement of the new compound Tm Al B14
;
_journal_name_full 'Journal of Alloys Compd.'
_journal_page_first 185
_journal_page_last 187
_journal_volume 190
_journal_year 1993
_chemical_formula_sum 'Al0.58 B14 Tm0.524'
_chemical_name_systematic 'Tm0.524 Al0.58 B14'
_space_group_IT_number 74
_symmetry_space_group_name_Hall '-I 2b 2'
_symmetry_space_group_name_H-M 'I m m a'
_cell_angle_alpha 90
_cell_angle_beta 90
_cell_angle_gamma 90
_cell_formula_units_Z 4
_cell_length_a 5.8212
_cell_length_b 10.3837
_cell_length_c 8.1762
_cell_volume 494.215
_citation_journal_id_ASTM JALCEU
_cod_data_source_file Korsukova_JALCEU_1993_1574.cif
_cod_data_source_block Al0.58B14Tm0.524
_cod_original_cell_volume 494.2153
_cod_database_code 1540306

loop_
_symmetry_equiv_pos_as_xyz
x,y,z
-x,-y+1/2,z
x,-y,-z
-x,y+1/2,-z
-x,-y,-z
x,y-1/2,-z
-x,y,z
x,-y-1/2,z
x+1/2,y+1/2,z+1/2
-x+1/2,-y+1,z+1/2
x+1/2,-y+1/2,-z+1/2
-x+1/2,y+1,-z+1/2
-x+1/2,-y+1/2,-z+1/2
x+1/2,y,-z+1/2
-x+1/2,y+1/2,z+1/2
x+1/2,-y,z+1/2

loop_
_atom_site_label
_atom_site_type_symbol
_atom_site_fract_x
_atom_site_fract_y
_atom_site_fract_z
_atom_site_occupancy
_atom_site_U_iso_or_equiv
B3 B 0 0.0857 0.1697 1 0.0
B2 B 0 0.151 0.3718 1 0.0
Tm1 Tm 0.0271 0.25 0.6407 0.262 0.0
B1 B 0 0.1738 0.9569 1 0.0
B5 B 0.235 0.081 0.4501 1 0.0
Al1 Al 0.25 0.25 0.25 0.58 0.0
B4 B 0.1625 0.0642 0.8383 1 0.0
